data_7129576
loop_
_publ_author_name
'Kumar, Rahul'
'Richter, Stefan'
'Maity, Suvendu'
'Sarkar, Pallavi'
'Chrysochos, Nicolas Dr.'
'Pati, Swapan K.'
'Ghosh, Prasanta'
'Schulzke, Carola'
'Jana, Anukul'

_publ_section_title
;
 Activation of O2 Across a C(sp3)-C(sp3) Bond
;
_journal_name_full 'Chemical Communications'
_journal_paper_doi 10.1039/D2CC00110A
_journal_year 2022
_chemical_formula_moiety 'C30 H30 N2'
_chemical_formula_sum 'C30 H30 N2'
_chemical_formula_weight 418.56
_space_group_crystal_system triclinic
_space_group_IT_number 2
_space_group_name_Hall '-P 1'
_space_group_name_H-M_alt 'P -1'
_atom_sites_solution_hydrogens geom
_atom_sites_solution_primary dual
_atom_sites_solution_secondary difmap
_audit_creation_method SHELXL-2018/3
_audit_update_record
;
2021-07-20 deposited with the CCDC.	2022-01-14 downloaded from the CCDC.
;
_cell_angle_alpha 87.090(2)
_cell_angle_beta 88.058(2)
_cell_angle_gamma 86.128(2)
_cell_formula_units_Z 4
_cell_length_a 8.8709(2)
_cell_length_b 15.6676(3)
_cell_length_c 16.3721(4)
_cell_measurement_reflns_used 13082
_cell_measurement_temperature 100(2)
_cell_measurement_theta_max 29.0000
_cell_measurement_theta_min 2.5730
_cell_volume 2266.31(9)
_computing_cell_refinement 'CrysAlisPro 1.171.39.29d (Rigaku OD, 2017)'
_computing_data_collection 'CrysAlisPro 1.171.39.29d (Rigaku OD, 2017)'
_computing_data_reduction 'CrysAlisPro 1.171.39.29d (Rigaku OD, 2017)'
_computing_molecular_graphics 'Olex2 (Dolomanov et al., 2009)'
_computing_publication_material 'CIFTAB (Sheldrick, 2015)'
_computing_structure_refinement 'SHELXL-2018/3 (Sheldrick, 2018)'
_computing_structure_solution 'SHELXT 2014/5 (Sheldrick, 2014)'
_diffrn_ambient_temperature 100(2)
_diffrn_measured_fraction_theta_full 0.996
_diffrn_measured_fraction_theta_max 0.862
_diffrn_measurement_device_type 'XtaLAB AFC12 (RINC): Kappa single'
_diffrn_measurement_method '\w scans'
_diffrn_radiation_type MoK\a
_diffrn_radiation_wavelength 0.71073
_diffrn_reflns_av_R_equivalents 0.0286
_diffrn_reflns_av_unetI/netI 0.0326
_diffrn_reflns_Laue_measured_fraction_full 0.996
_diffrn_reflns_Laue_measured_fraction_max 0.862
_diffrn_reflns_limit_h_max 12
_diffrn_reflns_limit_h_min -9
_diffrn_reflns_limit_k_max 20
_diffrn_reflns_limit_k_min -18
_diffrn_reflns_limit_l_max 22
_diffrn_reflns_limit_l_min -21
_diffrn_reflns_number 33503
_diffrn_reflns_point_group_measured_fraction_full 0.996
_diffrn_reflns_point_group_measured_fraction_max 0.862
_diffrn_reflns_theta_full 25.242
_diffrn_reflns_theta_max 28.989
_diffrn_reflns_theta_min 2.570
_diffrn_source 'fine-focus sealed X-ray tube'
_exptl_absorpt_coefficient_mu 0.071
_exptl_absorpt_correction_T_max 1.00000
_exptl_absorpt_correction_T_min 0.94966
_exptl_absorpt_correction_type multi-scan
_exptl_absorpt_process_details
;
CrysAlisPro 1.171.39.29d (Rigaku Oxford Diffraction, 2017)
Empirical absorption correction using spherical harmonics,
 implemented in SCALE3 ABSPACK scaling algorithm.
;
_exptl_crystal_colour colourless
_exptl_crystal_density_diffrn 1.227
_exptl_crystal_description block
_exptl_crystal_F_000 896
_exptl_crystal_size_max 0.260
_exptl_crystal_size_mid 0.210
_exptl_crystal_size_min 0.150
_refine_diff_density_max 0.312
_refine_diff_density_min -0.233
_refine_diff_density_rms 0.042
_refine_ls_extinction_method none
_refine_ls_goodness_of_fit_ref 1.079
_refine_ls_hydrogen_treatment constr
_refine_ls_matrix_type full
_refine_ls_number_parameters 581
_refine_ls_number_reflns 10375
_refine_ls_number_restraints 0
_refine_ls_restrained_S_all 1.079
_refine_ls_R_factor_all 0.0516
_refine_ls_R_factor_gt 0.0406
_refine_ls_shift/su_max 0.000
_refine_ls_shift/su_mean 0.000
_refine_ls_structure_factor_coef Fsqd
_refine_ls_weighting_details 'w=1/[\s^2^(Fo^2^)+(0.0461P)^2^+0.5489P] where P=(Fo^2^+2Fc^2^)/3'
_refine_ls_weighting_scheme calc
_refine_ls_wR_factor_gt 0.0977
_refine_ls_wR_factor_ref 0.1024
_reflns_Friedel_coverage 0.000
_reflns_number_gt 8497
_reflns_number_total 10375
_reflns_threshold_expression 'I > 2\s(I)'
_cod_data_source_file d2cc00110a2.cif
_cod_data_source_block AJ1505
_cod_database_code 7129576
_shelx_shelxl_version_number 2018/3
_shelx_space_group_comment
;
The symmetry employed for this shelxl refinement is uniquely defined
by the following loop, which should always be used as a source of
symmetry information in preference to the above space-group names.
They are only intended as comments.
;
_shelx_estimated_absorpt_t_min 0.982
_shelx_estimated_absorpt_t_max 0.989

loop_
_space_group_symop_operation_xyz
'x, y, z'
'-x, -y, -z'

loop_
_atom_site_label
_atom_site_type_symbol
_atom_site_fract_x
_atom_site_fract_y
_atom_site_fract_z
_atom_site_U_iso_or_equiv
_atom_site_adp_type
_atom_site_occupancy
_atom_site_site_symmetry_order
_atom_site_calc_flag
_atom_site_refinement_flags_posn
_atom_site_refinement_flags_adp
_atom_site_refinement_flags_occupancy
_atom_site_disorder_assembly
_atom_site_disorder_group
N1 N 0.62266(11) 0.76686(6) 0.21686(6) 0.0160(2) Uani 1 1 d . . . . .
N2 N 0.41095(10) 0.72581(6) 0.34968(6) 0.01423(19) Uani 1 1 d . . . . .
C1 C 0.53419(12) 0.68913(7) 0.21294(7) 0.0140(2) Uani 1 1 d . . . . .
C2 C 0.54146(14) 0.83420(7) 0.26296(7) 0.0184(2) Uani 1 1 d . . . . .
H2A H 0.450454 0.855786 0.232986 0.022 Uiso 1 1 calc R U . . .
H2B H 0.607084 0.882464 0.266467 0.022 Uiso 1 1 calc R U . . .
C3 C 0.49396(13) 0.80371(7) 0.34847(7) 0.0169(2) Uani 1 1 d . . . . .
H3A H 0.585061 0.792442 0.381650 0.020 Uiso 1 1 calc R U . . .
H3B H 0.429403 0.849679 0.373995 0.020 Uiso 1 1 calc R U . . .
C4 C 0.49658(12) 0.65446(7) 0.30698(6) 0.0126(2) Uani 1 1 d . . . . .
C5 C 0.67262(14) 0.80526(8) 0.13764(7) 0.0218(3) Uani 1 1 d . . . . .
H5A H 0.585426 0.833847 0.109973 0.033 Uiso 1 1 calc R U . . .
H5B H 0.718989 0.760325 0.103607 0.033 Uiso 1 1 calc R U . . .
H5C H 0.746777 0.847220 0.146482 0.033 Uiso 1 1 calc R U . . .
C6 C 0.36135(13) 0.70585(7) 0.43443(7) 0.0178(2) Uani 1 1 d . . . . .
H6A H 0.449406 0.699442 0.469325 0.027 Uiso 1 1 calc R U . . .
H6B H 0.309835 0.652335 0.437209 0.027 Uiso 1 1 calc R U . . .
H6C H 0.291666 0.752433 0.453409 0.027 Uiso 1 1 calc R U . . .
C7 C 0.39205(13) 0.71620(7) 0.16126(7) 0.0164(2) Uani 1 1 d . . . . .
C8 C 0.25757(13) 0.75488(7) 0.19354(7) 0.0187(2) Uani 1 1 d . . . . .
H8 H 0.245477 0.758750 0.251140 0.022 Uiso 1 1 calc R U . . .
C9 C 0.14118(15) 0.78779(8) 0.14390(8) 0.0251(3) Uani 1 1 d . . . . .
H9 H 0.050014 0.811622 0.168067 0.030 Uiso 1 1 calc R U . . .
C10 C 0.15705(16) 0.78612(9) 0.05979(9) 0.0316(3) Uani 1 1 d . . . . .
H10 H 0.077936 0.808964 0.025813 0.038 Uiso 1 1 calc R U . . .
C11 C 0.29043(17) 0.75051(9) 0.02591(8) 0.0317(3) Uani 1 1 d . . . . .
H11 H 0.303416 0.749672 -0.031885 0.038 Uiso 1 1 calc R U . . .
C12 C 0.40557(15) 0.71597(8) 0.07551(7) 0.0226(3) Uani 1 1 d . . . . .
H12 H 0.495755 0.691582 0.050778 0.027 Uiso 1 1 calc R U . . .
C13 C 0.39608(12) 0.57813(7) 0.30260(6) 0.0135(2) Uani 1 1 d . . . . .
C14 C 0.23823(13) 0.58806(7) 0.30529(7) 0.0166(2) Uani 1 1 d . . . . .
H14 H 0.189957 0.643367 0.311941 0.020 Uiso 1 1 calc R U . . .
C15 C 0.15015(13) 0.51853(8) 0.29844(7) 0.0198(2) Uani 1 1 d . . . . .
H15 H 0.043054 0.526989 0.300147 0.024 Uiso 1 1 calc R U . . .
C16 C 0.21784(14) 0.43721(8) 0.28914(7) 0.0203(2) Uani 1 1 d . . . . .
H16 H 0.157872 0.389988 0.283483 0.024 Uiso 1 1 calc R U . . .
C17 C 0.37410(13) 0.42556(7) 0.28820(7) 0.0181(2) Uani 1 1 d . . . . .
H17 H 0.421645 0.369823 0.283183 0.022 Uiso 1 1 calc R U . . .
C18 C 0.46137(12) 0.49499(7) 0.29456(7) 0.0144(2) Uani 1 1 d . . . . .
H18 H 0.568368 0.485871 0.293433 0.017 Uiso 1 1 calc R U . . .
C19 C 0.63760(12) 0.62716(7) 0.35954(7) 0.0134(2) Uani 1 1 d . . . . .
C20 C 0.62095(13) 0.56772(7) 0.42603(7) 0.0159(2) Uani 1 1 d . . . . .
H20 H 0.530485 0.538523 0.431949 0.019 Uiso 1 1 calc R U . . .
C21 C 0.73233(13) 0.55021(7) 0.48339(7) 0.0184(2) Uani 1 1 d . . . . .
H21 H 0.716806 0.509728 0.527547 0.022 Uiso 1 1 calc R U . . .
C22 C 0.86583(13) 0.59147(7) 0.47652(7) 0.0191(2) Uani 1 1 d . . . . .
H22 H 0.943007 0.579047 0.515017 0.023 Uiso 1 1 calc R U . . .
C23 C 0.88423(13) 0.65117(7) 0.41235(7) 0.0178(2) Uani 1 1 d . . . . .
H23 H 0.974896 0.680243 0.407138 0.021 Uiso 1 1 calc R U . . .
C24 C 0.77217(13) 0.66944(7) 0.35521(7) 0.0158(2) Uani 1 1 d . . . . .
H24 H 0.787328 0.711478 0.312369 0.019 Uiso 1 1 calc R U . . .
C25 C 0.63237(13) 0.61760(7) 0.17085(7) 0.0159(2) Uani 1 1 d . . . . .
C26 C 0.78977(14) 0.61381(8) 0.17062(7) 0.0205(3) Uani 1 1 d . . . . .
H26 H 0.839091 0.656961 0.196027 0.025 Uiso 1 1 calc R U . . .
C27 C 0.87618(15) 0.54791(9) 0.13381(8) 0.0282(3) Uani 1 1 d . . . . .
H27 H 0.983339 0.546329 0.134862 0.034 Uiso 1 1 calc R U . . .
C28 C 0.80697(17) 0.48476(8) 0.09574(8) 0.0297(3) Uani 1 1 d . . . . .
H28 H 0.865923 0.439831 0.070679 0.036 Uiso 1 1 calc R U . . .
C29 C 0.65079(16) 0.48790(8) 0.09464(8) 0.0261(3) Uani 1 1 d . . . . .
H29 H 0.602261 0.445245 0.068058 0.031 Uiso 1 1 calc R U . . .
C30 C 0.56455(15) 0.55293(7) 0.13212(7) 0.0198(2) Uani 1 1 d . . . . .
H30 H 0.457423 0.553625 0.131504 0.024 Uiso 1 1 calc R U . . .
N3 N 0.22332(10) 0.04169(6) 0.16715(6) 0.01440(19) Uani 1 1 d . . . . .
N4 N -0.09535(10) 0.09297(6) 0.17596(6) 0.0163(2) Uani 1 1 d . . . . .
C31 C 0.17282(12) 0.11633(7) 0.21750(6) 0.0121(2) Uani 1 1 d . . . . .
C32 C 0.12500(13) 0.03122(7) 0.09880(7) 0.0176(2) Uani 1 1 d . . . . .
H32A H 0.162222 -0.020113 0.069401 0.021 Uiso 1 1 calc R U . . .
H32B H 0.129462 0.081603 0.059990 0.021 Uiso 1 1 calc R U . . .
C33 C -0.03652(13) 0.02181(8) 0.12731(7) 0.0194(2) Uani 1 1 d . . . . .
H33A H -0.100047 0.018803 0.079108 0.023 Uiso 1 1 calc R U . . .
H33B H -0.042796 -0.032502 0.160521 0.023 Uiso 1 1 calc R U . . .
C34 C -0.00271(12) 0.10558(7) 0.24884(6) 0.0128(2) Uani 1 1 d . . . . .
C35 C 0.37849(13) 0.04280(8) 0.13347(7) 0.0195(2) Uani 1 1 d . . . . .
H35A H 0.409047 -0.012920 0.111349 0.029 Uiso 1 1 calc R U . . .
H35B H 0.446665 0.054412 0.176854 0.029 Uiso 1 1 calc R U . . .
H35C H 0.383464 0.087664 0.089700 0.029 Uiso 1 1 calc R U . . .
C36 C -0.25525(13) 0.08049(8) 0.19568(8) 0.0230(3) Uani 1 1 d . . . . .
H36A H -0.313064 0.087881 0.145569 0.035 Uiso 1 1 calc R U . . .
H36B H -0.294304 0.122656 0.234652 0.035 Uiso 1 1 calc R U . . .
H36C H -0.265147 0.022604 0.219989 0.035 Uiso 1 1 calc R U . . .
C37 C -0.06382(12) 0.19025(7) 0.28664(7) 0.0146(2) Uani 1 1 d . . . . .
C38 C -0.14852(13) 0.25400(8) 0.24219(7) 0.0193(2) Uani 1 1 d . . . . .
H38 H -0.170696 0.245164 0.187009 0.023 Uiso 1 1 calc R U . . .
C39 C -0.20105(14) 0.32997(8) 0.27675(8) 0.0250(3) Uani 1 1 d . . . . .
H39 H -0.257921 0.372254 0.244928 0.030 Uiso 1 1 calc R U . . .
C40 C -0.17135(15) 0.34466(8) 0.35709(8) 0.0261(3) Uani 1 1 d . . . . .
H40 H -0.206565 0.396776 0.380649 0.031 Uiso 1 1 calc R U . . .
C41 C -0.08912(14) 0.28171(8) 0.40249(8) 0.0222(3) Uani 1 1 d . . . . .
H41 H -0.068409 0.290652 0.457849 0.027 Uiso 1 1 calc R U . . .
C42 C -0.03676(13) 0.20586(7) 0.36803(7) 0.0174(2) Uani 1 1 d . . . . .
H42 H 0.018773 0.163511 0.400446 0.021 Uiso 1 1 calc R U . . .
C43 C -0.02154(12) 0.02817(7) 0.31148(7) 0.0144(2) Uani 1 1 d . . . . .
C44 C -0.13614(13) 0.03228(8) 0.37244(7) 0.0187(2) Uani 1 1 d . . . . .
H44 H -0.196227 0.084338 0.377792 0.022 Uiso 1 1 calc R U . . .
C45 C -0.16479(14) -0.03743(8) 0.42538(7) 0.0214(3) Uani 1 1 d . . . . .
H45 H -0.241163 -0.031655 0.467197 0.026 Uiso 1 1 calc R U . . .
C46 C -0.08301(14) -0.11506(8) 0.41765(7) 0.0219(3) Uani 1 1 d . . . . .
H46 H -0.102190 -0.162721 0.453807 0.026 Uiso 1 1 calc R U . . .
C47 C 0.02751(14) -0.12186(7) 0.35602(7) 0.0211(3) Uani 1 1 d . . . . .
H47 H 0.083354 -0.175082 0.349326 0.025 Uiso 1 1 calc R U . . .
C48 C 0.05784(13) -0.05185(7) 0.30382(7) 0.0172(2) Uani 1 1 d . . . . .
H48 H 0.134038 -0.058302 0.261995 0.021 Uiso 1 1 calc R U . . .
C49 C 0.27149(12) 0.11477(7) 0.29385(6) 0.0129(2) Uani 1 1 d . . . . .
C50 C 0.28538(12) 0.18955(7) 0.33545(7) 0.0155(2) Uani 1 1 d . . . . .
H50 H 0.229650 0.240687 0.317804 0.019 Uiso 1 1 calc R U . . .
C51 C 0.37859(13) 0.19105(8) 0.40193(7) 0.0196(2) Uani 1 1 d . . . . .
H51 H 0.384511 0.242491 0.429641 0.024 Uiso 1 1 calc R U . . .
C52 C 0.46277(13) 0.11750(8) 0.42772(7) 0.0204(3) Uani 1 1 d . . . . .
H52 H 0.528630 0.118435 0.472187 0.024 Uiso 1 1 calc R U . . .
C53 C 0.44968(13) 0.04260(8) 0.38786(7) 0.0194(2) Uani 1 1 d . . . . .
H53 H 0.506144 -0.008261 0.405566 0.023 Uiso 1 1 calc R U . . .
C54 C 0.35476(12) 0.04112(7) 0.32220(7) 0.0161(2) Uani 1 1 d . . . . .
H54 H 0.346421 -0.011080 0.296108 0.019 Uiso 1 1 calc R U . . .
C55 C 0.19815(12) 0.19968(7) 0.16439(7) 0.0137(2) Uani 1 1 d . . . . .
C56 C 0.09597(13) 0.23472(7) 0.10670(7) 0.0165(2) Uani 1 1 d . . . . .
H56 H 0.002241 0.209633 0.102175 0.020 Uiso 1 1 calc R U . . .
C57 C 0.12801(14) 0.30545(8) 0.05568(7) 0.0210(3) Uani 1 1 d . . . . .
H57 H 0.055823 0.328061 0.017386 0.025 Uiso 1 1 calc R U . . .
C58 C 0.26370(15) 0.34307(8) 0.06019(8) 0.0245(3) Uani 1 1 d . . . . .
H58 H 0.283919 0.392685 0.026910 0.029 Uiso 1 1 calc R U . . .
C59 C 0.36973(15) 0.30701(8) 0.11420(8) 0.0240(3) Uani 1 1 d . . . . .
H59 H 0.464933 0.330967 0.116704 0.029 Uiso 1 1 calc R U . . .
C60 C 0.33808(13) 0.23629(7) 0.16459(7) 0.0186(2) Uani 1 1 d . . . . .
H60 H 0.413331 0.211919 0.200298 0.022 Uiso 1 1 calc R U . . .

loop_
_atom_site_aniso_label
_atom_site_aniso_U_11
_atom_site_aniso_U_22
_atom_site_aniso_U_33
_atom_site_aniso_U_23
_atom_site_aniso_U_13
_atom_site_aniso_U_12
N1 0.0207(5) 0.0123(4) 0.0150(5) 0.0005(4) 0.0008(4) -0.0019(4)
N2 0.0168(5) 0.0117(4) 0.0141(5) -0.0022(4) 0.0006(4) -0.0001(4)
C1 0.0171(5) 0.0122(5) 0.0126(5) 0.0001(4) 0.0000(4) -0.0008(4)
C2 0.0249(6) 0.0116(5) 0.0189(6) -0.0012(4) -0.0010(5) -0.0015(4)
C3 0.0211(6) 0.0123(5) 0.0175(6) -0.0026(4) -0.0011(4) 0.0000(4)
C4 0.0139(5) 0.0117(5) 0.0122(5) -0.0004(4) 0.0000(4) 0.0006(4)
C5 0.0288(7) 0.0174(6) 0.0189(6) 0.0023(5) 0.0024(5) -0.0042(5)
C6 0.0206(6) 0.0182(6) 0.0144(5) -0.0028(4) 0.0018(4) 0.0003(4)
C7 0.0219(6) 0.0113(5) 0.0162(6) -0.0001(4) -0.0036(4) -0.0006(4)
C8 0.0235(6) 0.0144(5) 0.0182(6) -0.0016(4) -0.0050(5) 0.0021(4)
C9 0.0255(7) 0.0201(6) 0.0296(7) -0.0047(5) -0.0097(5) 0.0058(5)
C10 0.0371(8) 0.0273(7) 0.0304(7) -0.0023(6) -0.0202(6) 0.0071(6)
C11 0.0459(9) 0.0315(7) 0.0176(6) -0.0014(5) -0.0116(6) 0.0035(6)
C12 0.0300(7) 0.0210(6) 0.0165(6) -0.0008(5) -0.0030(5) 0.0013(5)
C13 0.0172(5) 0.0140(5) 0.0094(5) 0.0002(4) -0.0011(4) -0.0016(4)
C14 0.0170(6) 0.0159(5) 0.0166(6) -0.0010(4) -0.0018(4) 0.0019(4)
C15 0.0151(6) 0.0231(6) 0.0214(6) -0.0004(5) -0.0039(5) -0.0026(5)
C16 0.0232(6) 0.0180(6) 0.0208(6) -0.0013(5) -0.0029(5) -0.0072(5)
C17 0.0240(6) 0.0131(5) 0.0171(6) -0.0019(4) 0.0002(5) -0.0003(4)
C18 0.0152(5) 0.0156(5) 0.0121(5) -0.0004(4) 0.0005(4) 0.0001(4)
C19 0.0147(5) 0.0119(5) 0.0134(5) -0.0020(4) -0.0005(4) 0.0012(4)
C20 0.0163(5) 0.0154(5) 0.0162(6) -0.0005(4) -0.0007(4) -0.0023(4)
C21 0.0239(6) 0.0148(5) 0.0162(6) 0.0030(4) -0.0032(5) -0.0005(4)
C22 0.0187(6) 0.0184(6) 0.0202(6) -0.0009(5) -0.0074(5) 0.0014(4)
C23 0.0149(6) 0.0184(6) 0.0203(6) -0.0018(5) -0.0013(4) -0.0019(4)
C24 0.0186(6) 0.0143(5) 0.0141(5) 0.0004(4) 0.0010(4) -0.0011(4)
C25 0.0226(6) 0.0133(5) 0.0109(5) 0.0028(4) 0.0027(4) 0.0022(4)
C26 0.0241(6) 0.0232(6) 0.0132(6) 0.0022(5) 0.0005(5) 0.0037(5)
C27 0.0275(7) 0.0351(7) 0.0187(6) 0.0059(5) 0.0047(5) 0.0140(6)
C28 0.0464(9) 0.0195(6) 0.0197(6) 0.0031(5) 0.0115(6) 0.0134(6)
C29 0.0467(8) 0.0130(6) 0.0176(6) 0.0007(5) 0.0100(6) -0.0015(5)
C30 0.0292(7) 0.0150(5) 0.0146(6) 0.0021(4) 0.0049(5) -0.0016(5)
N3 0.0139(5) 0.0157(5) 0.0139(5) -0.0033(4) -0.0005(4) -0.0009(4)
N4 0.0130(5) 0.0203(5) 0.0159(5) -0.0010(4) -0.0032(4) -0.0026(4)
C31 0.0117(5) 0.0123(5) 0.0123(5) 0.0002(4) -0.0005(4) -0.0008(4)
C32 0.0220(6) 0.0172(6) 0.0139(5) -0.0036(4) -0.0022(4) -0.0016(4)
C33 0.0212(6) 0.0201(6) 0.0178(6) -0.0030(5) -0.0053(5) -0.0051(5)
C34 0.0119(5) 0.0135(5) 0.0130(5) 0.0009(4) -0.0013(4) -0.0012(4)
C35 0.0177(6) 0.0212(6) 0.0193(6) -0.0035(5) 0.0027(5) 0.0009(5)
C36 0.0141(6) 0.0298(7) 0.0256(7) 0.0015(5) -0.0046(5) -0.0055(5)
C37 0.0115(5) 0.0150(5) 0.0172(5) 0.0003(4) 0.0026(4) -0.0013(4)
C38 0.0188(6) 0.0214(6) 0.0166(6) 0.0018(5) 0.0028(4) 0.0029(5)
C39 0.0255(7) 0.0205(6) 0.0267(7) 0.0053(5) 0.0063(5) 0.0076(5)
C40 0.0287(7) 0.0184(6) 0.0299(7) -0.0039(5) 0.0104(5) 0.0028(5)
C41 0.0236(6) 0.0245(6) 0.0188(6) -0.0052(5) 0.0046(5) -0.0030(5)
C42 0.0152(6) 0.0190(6) 0.0178(6) -0.0002(5) 0.0009(4) -0.0010(4)
C43 0.0139(5) 0.0150(5) 0.0145(5) 0.0011(4) -0.0027(4) -0.0035(4)
C44 0.0161(6) 0.0183(6) 0.0213(6) 0.0021(5) 0.0013(5) -0.0006(4)
C45 0.0187(6) 0.0248(6) 0.0203(6) 0.0028(5) 0.0043(5) -0.0039(5)
C46 0.0255(6) 0.0194(6) 0.0206(6) 0.0063(5) -0.0009(5) -0.0058(5)
C47 0.0257(6) 0.0142(5) 0.0232(6) 0.0011(5) -0.0002(5) -0.0008(5)
C48 0.0163(6) 0.0180(6) 0.0176(6) -0.0008(5) 0.0002(4) -0.0021(4)
C49 0.0110(5) 0.0155(5) 0.0120(5) 0.0012(4) 0.0008(4) -0.0023(4)
C50 0.0153(5) 0.0153(5) 0.0159(5) 0.0007(4) -0.0001(4) -0.0023(4)
C51 0.0217(6) 0.0217(6) 0.0165(6) -0.0039(5) -0.0014(5) -0.0065(5)
C52 0.0183(6) 0.0284(6) 0.0150(6) 0.0018(5) -0.0047(4) -0.0056(5)
C53 0.0171(6) 0.0211(6) 0.0195(6) 0.0046(5) -0.0030(5) -0.0001(4)
C54 0.0154(5) 0.0156(5) 0.0174(6) -0.0004(4) -0.0001(4) -0.0019(4)
C55 0.0169(5) 0.0119(5) 0.0120(5) -0.0013(4) 0.0018(4) -0.0004(4)
C56 0.0177(6) 0.0179(5) 0.0135(5) -0.0010(4) 0.0023(4) 0.0006(4)
C57 0.0263(6) 0.0203(6) 0.0148(6) 0.0034(5) 0.0027(5) 0.0049(5)
C58 0.0374(7) 0.0171(6) 0.0183(6) 0.0046(5) 0.0065(5) -0.0045(5)
C59 0.0279(7) 0.0243(6) 0.0207(6) -0.0004(5) 0.0044(5) -0.0119(5)
C60 0.0201(6) 0.0205(6) 0.0154(6) 0.0005(5) 0.0001(4) -0.0044(5)

loop_
_atom_type_symbol
_atom_type_description
_atom_type_scat_dispersion_real
_atom_type_scat_dispersion_imag
_atom_type_scat_source
C C 0.0033 0.0016 'International Tables Vol C Tables 4.2.6.8 and 6.1.1.4'
H H 0.0000 0.0000 'International Tables Vol C Tables 4.2.6.8 and 6.1.1.4'
N N 0.0061 0.0033 'International Tables Vol C Tables 4.2.6.8 and 6.1.1.4'

loop_
_geom_angle_atom_site_label_1
_geom_angle_atom_site_label_2
_geom_angle_atom_site_label_3
_geom_angle
_geom_angle_site_symmetry_1
_geom_angle_site_symmetry_3
_geom_angle_publ_flag
C2 N1 C5 108.00(9) . . ?
C2 N1 C1 112.34(9) . . ?
C5 N1 C1 115.68(9) . . ?
C6 N2 C3 107.99(9) . . ?
C6 N2 C4 115.89(9) . . ?
C3 N2 C4 112.60(8) . . ?
N1 C1 C25 109.56(9) . . ?
N1 C1 C7 106.98(8) . . ?
C25 C1 C7 110.10(9) . . ?
N1 C1 C4 107.73(8) . . ?
C25 C1 C4 107.57(8) . . ?
C7 C1 C4 114.81(9) . . ?
N1 C2 C3 112.90(9) . . ?
N1 C2 H2A 109.0 . . ?
C3 C2 H2A 109.0 . . ?
N1 C2 H2B 109.0 . . ?
C3 C2 H2B 109.0 . . ?
H2A C2 H2B 107.8 . . ?
N2 C3 C2 112.76(9) . . ?
N2 C3 H3A 109.0 . . ?
C2 C3 H3A 109.0 . . ?
N2 C3 H3B 109.0 . . ?
C2 C3 H3B 109.0 . . ?
H3A C3 H3B 107.8 . . ?
N2 C4 C13 109.74(8) . . ?
N2 C4 C19 106.58(8) . . ?
C13 C4 C19 109.82(8) . . ?
N2 C4 C1 107.71(8) . . ?
C13 C4 C1 107.46(8) . . ?
C19 C4 C1 115.45(9) . . ?
N1 C5 H5A 109.5 . . ?
N1 C5 H5B 109.5 . . ?
H5A C5 H5B 109.5 . . ?
N1 C5 H5C 109.5 . . ?
H5A C5 H5C 109.5 . . ?
H5B C5 H5C 109.5 . . ?
N2 C6 H6A 109.5 . . ?
N2 C6 H6B 109.5 . . ?
H6A C6 H6B 109.5 . . ?
N2 C6 H6C 109.5 . . ?
H6A C6 H6C 109.5 . . ?
H6B C6 H6C 109.5 . . ?
C8 C7 C12 116.12(10) . . ?
C8 C7 C1 123.98(10) . . ?
C12 C7 C1 118.98(10) . . ?
C9 C8 C7 122.06(11) . . ?
C9 C8 H8 119.0 . . ?
C7 C8 H8 119.0 . . ?
C10 C9 C8 120.55(12) . . ?
C10 C9 H9 119.7 . . ?
C8 C9 H9 119.7 . . ?
C9 C10 C11 118.75(12) . . ?
C9 C10 H10 120.6 . . ?
C11 C10 H10 120.6 . . ?
C10 C11 C12 120.75(12) . . ?
C10 C11 H11 119.6 . . ?
C12 C11 H11 119.6 . . ?
C11 C12 C7 121.73(12) . . ?
C11 C12 H12 119.1 . . ?
C7 C12 H12 119.1 . . ?
C14 C13 C18 116.95(10) . . ?
C14 C13 C4 122.54(10) . . ?
C18 C13 C4 120.51(10) . . ?
C15 C14 C13 121.40(10) . . ?
C15 C14 H14 119.3 . . ?
C13 C14 H14 119.3 . . ?
C16 C15 C14 120.39(11) . . ?
C16 C15 H15 119.8 . . ?
C14 C15 H15 119.8 . . ?
C15 C16 C17 119.19(10) . . ?
C15 C16 H16 120.4 . . ?
C17 C16 H16 120.4 . . ?
C16 C17 C18 120.24(10) . . ?
C16 C17 H17 119.9 . . ?
C18 C17 H17 119.9 . . ?
C17 C18 C13 121.80(10) . . ?
C17 C18 H18 119.1 . . ?
C13 C18 H18 119.1 . . ?
C24 C19 C20 116.10(10) . . ?
C24 C19 C4 124.17(10) . . ?
C20 C19 C4 118.57(10) . . ?
C21 C20 C19 122.28(10) . . ?
C21 C20 H20 118.9 . . ?
C19 C20 H20 118.9 . . ?
C22 C21 C20 120.39(11) . . ?
C22 C21 H21 119.8 . . ?
C20 C21 H21 119.8 . . ?
C23 C22 C21 118.51(11) . . ?
C23 C22 H22 120.7 . . ?
C21 C22 H22 120.7 . . ?
C22 C23 C24 121.21(11) . . ?
C22 C23 H23 119.4 . . ?
C24 C23 H23 119.4 . . ?
C23 C24 C19 121.48(10) . . ?
C23 C24 H24 119.3 . . ?
C19 C24 H24 119.3 . . ?
C26 C25 C30 117.39(11) . . ?
C26 C25 C1 122.09(10) . . ?
C30 C25 C1 120.51(10) . . ?
C25 C26 C27 121.24(12) . . ?
C25 C26 H26 119.4 . . ?
C27 C26 H26 119.4 . . ?
C28 C27 C26 120.46(13) . . ?
C28 C27 H27 119.8 . . ?
C26 C27 H27 119.8 . . ?
C29 C28 C27 119.15(12) . . ?
C29 C28 H28 120.4 . . ?
C27 C28 H28 120.4 . . ?
C28 C29 C30 120.46(12) . . ?
C28 C29 H29 119.8 . . ?
C30 C29 H29 119.8 . . ?
C29 C30 C25 121.30(12) . . ?
C29 C30 H30 119.3 . . ?
C25 C30 H30 119.3 . . ?
C32 N3 C35 107.20(9) . . ?
C32 N3 C31 113.29(8) . . ?
C35 N3 C31 114.95(8) . . ?
C33 N4 C36 107.53(9) . . ?
C33 N4 C34 113.49(8) . . ?
C36 N4 C34 114.29(9) . . ?
N3 C31 C49 109.06(8) . . ?
N3 C31 C55 107.71(8) . . ?
C49 C31 C55 108.83(8) . . ?
N3 C31 C34 108.44(8) . . ?
C49 C31 C34 108.06(8) . . ?
C55 C31 C34 114.65(8) . . ?
N3 C32 C33 111.86(9) . . ?
N3 C32 H32A 109.2 . . ?
C33 C32 H32A 109.2 . . ?
N3 C32 H32B 109.2 . . ?
C33 C32 H32B 109.2 . . ?
H32A C32 H32B 107.9 . . ?
N4 C33 C32 112.05(9) . . ?
N4 C33 H33A 109.2 . . ?
C32 C33 H33A 109.2 . . ?
N4 C33 H33B 109.2 . . ?
C32 C33 H33B 109.2 . . ?
H33A C33 H33B 107.9 . . ?
N4 C34 C37 107.61(8) . . ?
N4 C34 C43 108.30(8) . . ?
C37 C34 C43 110.46(9) . . ?
N4 C34 C31 108.60(8) . . ?
C37 C34 C31 108.17(8) . . ?
C43 C34 C31 113.53(8) . . ?
N3 C35 H35A 109.5 . . ?
N3 C35 H35B 109.5 . . ?
H35A C35 H35B 109.5 . . ?
N3 C35 H35C 109.5 . . ?
H35A C35 H35C 109.5 . . ?
H35B C35 H35C 109.5 . . ?
N4 C36 H36A 109.5 . . ?
N4 C36 H36B 109.5 . . ?
H36A C36 H36B 109.5 . . ?
N4 C36 H36C 109.5 . . ?
H36A C36 H36C 109.5 . . ?
H36B C36 H36C 109.5 . . ?
C38 C37 C42 116.86(10) . . ?
C38 C37 C34 122.34(10) . . ?
C42 C37 C34 120.80(10) . . ?
C39 C38 C37 121.59(11) . . ?
C39 C38 H38 119.2 . . ?
C37 C38 H38 119.2 . . ?
C40 C39 C38 120.64(12) . . ?
C40 C39 H39 119.7 . . ?
C38 C39 H39 119.7 . . ?
C39 C40 C41 118.61(11) . . ?
C39 C40 H40 120.7 . . ?
C41 C40 H40 120.7 . . ?
C42 C41 C40 120.76(12) . . ?
C42 C41 H41 119.6 . . ?
C40 C41 H41 119.6 . . ?
C41 C42 C37 121.52(11) . . ?
C41 C42 H42 119.2 . . ?
C37 C42 H42 119.2 . . ?
C44 C43 C48 116.17(10) . . ?
C44 C43 C34 120.14(10) . . ?
C48 C43 C34 123.10(10) . . ?
C45 C44 C43 122.11(11) . . ?
C45 C44 H44 118.9 . . ?
C43 C44 H44 118.9 . . ?
C46 C45 C44 120.55(11) . . ?
C46 C45 H45 119.7 . . ?
C44 C45 H45 119.7 . . ?
C45 C46 C47 118.59(11) . . ?
C45 C46 H46 120.7 . . ?
C47 C46 H46 120.7 . . ?
C46 C47 C48 120.93(11) . . ?
C46 C47 H47 119.5 . . ?
C48 C47 H47 119.5 . . ?
C47 C48 C43 121.58(11) . . ?
C47 C48 H48 119.2 . . ?
C43 C48 H48 119.2 . . ?
C54 C49 C50 117.10(10) . . ?
C54 C49 C31 122.38(10) . . ?
C50 C49 C31 120.47(9) . . ?
C51 C50 C49 121.80(10) . . ?
C51 C50 H50 119.1 . . ?
C49 C50 H50 119.1 . . ?
C52 C51 C50 119.97(11) . . ?
C52 C51 H51 120.0 . . ?
C50 C51 H51 120.0 . . ?
C53 C52 C51 119.15(11) . . ?
C53 C52 H52 120.4 . . ?
C51 C52 H52 120.4 . . ?
C52 C53 C54 120.65(11) . . ?
C52 C53 H53 119.7 . . ?
C54 C53 H53 119.7 . . ?
C53 C54 C49 121.30(11) . . ?
C53 C54 H54 119.3 . . ?
C49 C54 H54 119.3 . . ?
C56 C55 C60 116.35(10) . . ?
C56 C55 C31 123.34(10) . . ?
C60 C55 C31 119.70(10) . . ?
C57 C56 C55 121.69(11) . . ?
C57 C56 H56 119.2 . . ?
C55 C56 H56 119.2 . . ?
C58 C57 C56 120.66(11) . . ?
C58 C57 H57 119.7 . . ?
C56 C57 H57 119.7 . . ?
C57 C58 C59 118.69(11) . . ?
C57 C58 H58 120.7 . . ?
C59 C58 H58 120.7 . . ?
C58 C59 C60 120.56(11) . . ?
C58 C59 H59 119.7 . . ?
C60 C59 H59 119.7 . . ?
C59 C60 C55 121.88(11) . . ?
C59 C60 H60 119.1 . . ?
C55 C60 H60 119.1 . . ?

loop_
_geom_bond_atom_site_label_1
_geom_bond_atom_site_label_2
_geom_bond_distance
_geom_bond_site_symmetry_2
_geom_bond_publ_flag
N1 C2 1.4639(14) . ?
N1 C5 1.4692(15) . ?
N1 C1 1.4980(14) . ?
N2 C6 1.4662(14) . ?
N2 C3 1.4663(14) . ?
N2 C4 1.4981(13) . ?
C1 C25 1.5477(15) . ?
C1 C7 1.5650(15) . ?
C1 C4 1.6375(15) . ?
C2 C3 1.5116(16) . ?
C2 H2A 0.9900 . ?
C2 H2B 0.9900 . ?
C3 H3A 0.9900 . ?
C3 H3B 0.9900 . ?
C4 C13 1.5451(15) . ?
C4 C19 1.5658(15) . ?
C5 H5A 0.9800 . ?
C5 H5B 0.9800 . ?
C5 H5C 0.9800 . ?
C6 H6A 0.9800 . ?
C6 H6B 0.9800 . ?
C6 H6C 0.9800 . ?
C7 C8 1.4007(16) . ?
C7 C12 1.4052(16) . ?
C8 C9 1.3910(17) . ?
C8 H8 0.9500 . ?
C9 C10 1.381(2) . ?
C9 H9 0.9500 . ?
C10 C11 1.384(2) . ?
C10 H10 0.9500 . ?
C11 C12 1.3900(18) . ?
C11 H11 0.9500 . ?
C12 H12 0.9500 . ?
C13 C14 1.3979(16) . ?
C13 C18 1.3999(15) . ?
C14 C15 1.3940(16) . ?
C14 H14 0.9500 . ?
C15 C16 1.3845(17) . ?
C15 H15 0.9500 . ?
C16 C17 1.3856(17) . ?
C16 H16 0.9500 . ?
C17 C18 1.3871(16) . ?
C17 H17 0.9500 . ?
C18 H18 0.9500 . ?
C19 C24 1.4018(15) . ?
C19 C20 1.4068(16) . ?
C20 C21 1.3905(16) . ?
C20 H20 0.9500 . ?
C21 C22 1.3856(17) . ?
C21 H21 0.9500 . ?
C22 C23 1.3838(17) . ?
C22 H22 0.9500 . ?
C23 C24 1.3938(16) . ?
C23 H23 0.9500 . ?
C24 H24 0.9500 . ?
C25 C26 1.3934(17) . ?
C25 C30 1.4014(16) . ?
C26 C27 1.3934(17) . ?
C26 H26 0.9500 . ?
C27 C28 1.384(2) . ?
C27 H27 0.9500 . ?
C28 C29 1.384(2) . ?
C28 H28 0.9500 . ?
C29 C30 1.3879(17) . ?
C29 H29 0.9500 . ?
C30 H30 0.9500 . ?
N3 C32 1.4642(14) . ?
N3 C35 1.4663(14) . ?
N3 C31 1.4999(14) . ?
N4 C33 1.4607(15) . ?
N4 C36 1.4678(15) . ?
N4 C34 1.5001(14) . ?
C31 C49 1.5482(15) . ?
C31 C55 1.5568(15) . ?
C31 C34 1.6397(15) . ?
C32 C33 1.5063(16) . ?
C32 H32A 0.9900 . ?
C32 H32B 0.9900 . ?
C33 H33A 0.9900 . ?
C33 H33B 0.9900 . ?
C34 C37 1.5492(15) . ?
C34 C43 1.5621(15) . ?
C35 H35A 0.9800 . ?
C35 H35B 0.9800 . ?
C35 H35C 0.9800 . ?
C36 H36A 0.9800 . ?
C36 H36B 0.9800 . ?
C36 H36C 0.9800 . ?
C37 C38 1.3977(16) . ?
C37 C42 1.3985(16) . ?
C38 C39 1.3892(17) . ?
C38 H38 0.9500 . ?
C39 C40 1.3838(19) . ?
C39 H39 0.9500 . ?
C40 C41 1.3865(18) . ?
C40 H40 0.9500 . ?
C41 C42 1.3864(17) . ?
C41 H41 0.9500 . ?
C42 H42 0.9500 . ?
C43 C44 1.4010(16) . ?
C43 C48 1.4051(16) . ?
C44 C45 1.3911(17) . ?
C44 H44 0.9500 . ?
C45 C46 1.3826(17) . ?
C45 H45 0.9500 . ?
C46 C47 1.3858(18) . ?
C46 H46 0.9500 . ?
C47 C48 1.3910(16) . ?
C47 H47 0.9500 . ?
C48 H48 0.9500 . ?
C49 C54 1.3951(16) . ?
C49 C50 1.3993(15) . ?
C50 C51 1.3911(16) . ?
C50 H50 0.9500 . ?
C51 C52 1.3856(17) . ?
C51 H51 0.9500 . ?
C52 C53 1.3848(17) . ?
C52 H52 0.9500 . ?
C53 C54 1.3899(16) . ?
C53 H53 0.9500 . ?
C54 H54 0.9500 . ?
C55 C56 1.3975(16) . ?
C55 C60 1.4023(16) . ?
C56 C57 1.3926(16) . ?
C56 H56 0.9500 . ?
C57 C58 1.3813(18) . ?
C57 H57 0.9500 . ?
C58 C59 1.3855(19) . ?
C58 H58 0.9500 . ?
C59 C60 1.3859(17) . ?
C59 H59 0.9500 . ?
C60 H60 0.9500 . ?
